data_2243196
loop_
_publ_author_name
'Shishkina, Svitlana'
'Ukrainets, Igor'
'Hamza, Ganna'
'Grinevich, Lina'

_publ_section_title
;
 Molecular and crystal structure of methyl
 4-methyl-2,2-dioxo-1<i>H</i>-2\l^6^,1-benzothiazine-3-carboxylate
;
_journal_coeditor_code ZP2032
_journal_issue 9
_journal_name_full 'Acta Crystallographica Section E'
_journal_page_first 1299
_journal_page_last 1301
_journal_paper_doi 10.1107/S2056989018011362
_journal_volume 74
_journal_year 2018
_chemical_formula_iupac 'C11 H11 N O4 S'
_chemical_formula_moiety 'C11 H11 N O4 S'
_chemical_formula_sum 'C11 H11 N O4 S'
_chemical_formula_weight 253.27
_chemical_name_systematic
;
Methyl
4-methyl-2,2-dioxo-1<i>H</i>-2\l^6^,1-benzothiazine-3-carboxylate
;
_space_group_crystal_system monoclinic
_space_group_IT_number 7
_space_group_name_Hall 'P -2yc'
_space_group_name_H-M_alt 'P 1 c 1'
_atom_sites_solution_hydrogens difmap
_atom_sites_solution_primary direct
_atom_sites_solution_secondary difmap
_audit_creation_method SHELXL-2014/7
_cell_angle_alpha 90
_cell_angle_beta 93.468(4)
_cell_angle_gamma 90
_cell_formula_units_Z 2
_cell_length_a 7.8367(3)
_cell_length_b 9.6842(4)
_cell_length_c 7.5006(4)
_cell_measurement_reflns_used 2089
_cell_measurement_temperature 293(2)
_cell_measurement_theta_max 30.6
_cell_measurement_theta_min 4.2
_cell_volume 568.19(4)
_computing_cell_refinement
;
CrysAlis RED (Agilent, 2012)
;
_computing_data_collection
;
CrysAlis CCD (Agilent, 2012)
;
_computing_data_reduction
;
CrysAlis RED (Agilent, 2012)
;
_computing_molecular_graphics
;
Mercury (Macrae <i>et al.</i>,  2008)
;
_computing_publication_material
;
<i>SHELXL2014/7</i> (Sheldrick, 2015)
;
_computing_structure_refinement
;
<i>SHELXL2014/7</i> (Sheldrick, 2015)
;
_computing_structure_solution
;
<i>SHELXS2014/7</i> (Sheldrick, 2008)
;
_diffrn_ambient_temperature 293(2)
_diffrn_detector_area_resol_mean 16.1827
_diffrn_measured_fraction_theta_full 0.997
_diffrn_measured_fraction_theta_max 0.998
_diffrn_measurement_device_type 'Agilent Xcalibur Sapphire3'
_diffrn_measurement_method \w-scans
_diffrn_radiation_type MoK\a
_diffrn_radiation_wavelength 0.71073
_diffrn_reflns_av_R_equivalents 0.0262
_diffrn_reflns_limit_h_max 11
_diffrn_reflns_limit_h_min -10
_diffrn_reflns_limit_k_max 13
_diffrn_reflns_limit_k_min -9
_diffrn_reflns_limit_l_max 10
_diffrn_reflns_limit_l_min -10
_diffrn_reflns_number 5509
_diffrn_reflns_theta_full 25.242
_diffrn_reflns_theta_max 29.992
_diffrn_reflns_theta_min 3.348
_exptl_absorpt_coefficient_mu 0.287
_exptl_absorpt_correction_T_max 1.000
_exptl_absorpt_correction_T_min 0.809
_exptl_absorpt_correction_type multi-scan
_exptl_absorpt_process_details
;
(CrysAlis RED; Agilent, 2012)
;
_exptl_crystal_colour colourless
_exptl_crystal_density_diffrn 1.480
_exptl_crystal_description block
_exptl_crystal_F_000 264
_exptl_crystal_size_max 0.210
_exptl_crystal_size_mid 0.180
_exptl_crystal_size_min 0.150
_refine_diff_density_max 0.190
_refine_diff_density_min -0.211
_refine_ls_abs_structure_details
;
Flack <i>x</i> determined using 1127 quotients
[(<i>I</i>^+^)-(<i>I</i>^-^)]/[(<i>I</i>^+^)+(<i>I</i>^-^)]
(Parsons et al., 2013)
;
_refine_ls_abs_structure_Flack 0.04(5)
_refine_ls_extinction_method none
_refine_ls_goodness_of_fit_ref 1.036
_refine_ls_hydrogen_treatment mixed
_refine_ls_matrix_type full
_refine_ls_number_parameters 160
_refine_ls_number_reflns 3068
_refine_ls_number_restraints 2
_refine_ls_restrained_S_all 1.035
_refine_ls_R_factor_all 0.0394
_refine_ls_R_factor_gt 0.0345
_refine_ls_shift/su_max 0.000
_refine_ls_shift/su_mean 0.000
_refine_ls_structure_factor_coef Fsqd
_refine_ls_weighting_details 'w=1/[\s^2^(Fo^2^)+(0.0399P)^2^] where P=(Fo^2^+2Fc^2^)/3'
_refine_ls_weighting_scheme calc
_refine_ls_wR_factor_gt 0.0797
_refine_ls_wR_factor_ref 0.0845
_reflns_number_gt 2803
_reflns_number_total 3068
_reflns_threshold_expression 'I > 2\s(I)'
_cod_data_source_file zp2032sup1.cif
_cod_data_source_block I
_cod_original_sg_symbol_H-M 'P c'
_cod_database_code 2243196
_shelx_space_group_comment
;
The symmetry employed for this shelxl refinement is uniquely defined
by the following loop, which should always be used as a source of
symmetry information in preference to the above space-group names.
They are only intended as comments.
;
_shelx_estimated_absorpt_t_min 0.945
_shelx_estimated_absorpt_t_max 0.945

loop_
_space_group_symop_operation_xyz
'x, y, z'
'x, -y, z+1/2'

loop_
_atom_site_type_symbol
_atom_site_label
_atom_site_fract_x
_atom_site_fract_y
_atom_site_fract_z
_atom_site_U_iso_or_equiv
_atom_site_adp_type
_atom_site_calc_flag
_atom_site_occupancy
S S1 0.82278(8) 0.16925(5) 0.52933(8) 0.03401(14) Uani d 1
O O1 0.6143(4) 0.5195(2) 0.4202(4) 0.0679(7) Uani d 1
O O2 0.8581(3) 0.4555(2) 0.5668(3) 0.0514(5) Uani d 1
O O3 0.9468(3) 0.2019(2) 0.4041(3) 0.0477(5) Uani d 1
O O4 0.8846(2) 0.15240(18) 0.7126(2) 0.0416(4) Uani d 1
N N1 0.7250(3) 0.0322(2) 0.4558(3) 0.0420(5) Uani d 1
H H1N 0.780(5) -0.012(4) 0.388(5) 0.064(11) Uiso d 1
C C1 0.5686(3) -0.0083(2) 0.5189(3) 0.0364(5) Uani d 1
C C2 0.5276(4) -0.1480(3) 0.5226(4) 0.0459(6) Uani d 1
H H2 0.6049 -0.2136 0.4864 0.055 Uiso calc 1
C C3 0.3720(5) -0.1882(3) 0.5802(4) 0.0558(8) Uani d 1
H H3 0.3433 -0.2814 0.5814 0.067 Uiso calc 1
C C4 0.2584(4) -0.0915(4) 0.6361(4) 0.0570(8) Uani d 1
H H4 0.1550 -0.1198 0.6786 0.068 Uiso calc 1
C C5 0.2967(4) 0.0469(3) 0.6297(4) 0.0469(6) Uani d 1
H H5 0.2174 0.1112 0.6652 0.056 Uiso calc 1
C C6 0.4538(3) 0.0927(3) 0.5705(3) 0.0374(5) Uani d 1
C C7 0.4909(3) 0.2408(3) 0.5508(3) 0.0384(5) Uani d 1
C C8 0.6512(3) 0.2858(3) 0.5222(3) 0.0365(5) Uani d 1
C C9 0.7020(4) 0.4337(3) 0.4961(4) 0.0431(6) Uani d 1
C C10 0.9327(5) 0.5898(3) 0.5392(5) 0.0634(9) Uani d 1
H H10A 1.0462 0.5924 0.5949 0.095 Uiso calc 1
H H10B 0.8640 0.6595 0.5908 0.095 Uiso calc 1
H H10C 0.9375 0.6066 0.4134 0.095 Uiso calc 1
C C11 0.3470(5) 0.3403(3) 0.5685(6) 0.0599(10) Uani d 1
H H11A 0.3055 0.3331 0.6860 0.090 Uiso calc 1
H H11B 0.2562 0.3192 0.4811 0.090 Uiso calc 1
H H11C 0.3869 0.4326 0.5498 0.090 Uiso calc 1

loop_
_atom_site_aniso_label
_atom_site_aniso_U_11
_atom_site_aniso_U_22
_atom_site_aniso_U_33
_atom_site_aniso_U_12
_atom_site_aniso_U_13
_atom_site_aniso_U_23
S1 0.0300(3) 0.0345(2) 0.0379(3) 0.0013(2) 0.0052(2) 0.0017(2)
O1 0.0679(16) 0.0430(11) 0.0907(18) 0.0062(10) -0.0134(14) 0.0153(11)
O2 0.0499(13) 0.0386(9) 0.0646(14) -0.0088(9) -0.0041(10) 0.0034(8)
O3 0.0423(11) 0.0504(11) 0.0519(12) 0.0000(9) 0.0161(9) 0.0048(9)
O4 0.0372(10) 0.0453(10) 0.0421(11) -0.0009(7) -0.0014(8) 0.0061(7)
N1 0.0383(12) 0.0385(11) 0.0505(13) -0.0010(9) 0.0116(10) -0.0106(9)
C1 0.0333(12) 0.0388(12) 0.0367(13) -0.0032(10) 0.0000(10) -0.0034(9)
C2 0.0472(16) 0.0391(13) 0.0508(16) -0.0035(11) -0.0007(13) 0.0006(11)
C3 0.059(2) 0.0488(16) 0.059(2) -0.0186(14) 0.0022(15) 0.0046(12)
C4 0.0461(17) 0.072(2) 0.0530(17) -0.0189(15) 0.0062(13) 0.0059(15)
C5 0.0349(13) 0.0617(17) 0.0444(15) -0.0021(12) 0.0040(12) -0.0013(12)
C6 0.0323(12) 0.0426(13) 0.0369(12) 0.0005(10) -0.0004(9) -0.0029(9)
C7 0.0328(12) 0.0405(13) 0.0416(13) 0.0036(10) -0.0010(10) -0.0047(10)
C8 0.0370(13) 0.0343(11) 0.0383(13) 0.0052(9) 0.0010(10) -0.0012(9)
C9 0.0474(15) 0.0347(12) 0.0469(16) 0.0045(11) -0.0004(13) -0.0027(10)
C10 0.069(2) 0.0425(17) 0.078(2) -0.0173(15) 0.0017(18) -0.0029(15)
C11 0.0372(17) 0.0518(15) 0.091(3) 0.0120(13) 0.0055(18) -0.0072(15)

loop_
_atom_type_symbol
_atom_type_description
_atom_type_scat_dispersion_real
_atom_type_scat_dispersion_imag
_atom_type_scat_source
C C 0.0033 0.0016 'International Tables Vol C Tables 4.2.6.8 and 6.1.1.4'
H H 0.0000 0.0000 'International Tables Vol C Tables 4.2.6.8 and 6.1.1.4'
N N 0.0061 0.0033 'International Tables Vol C Tables 4.2.6.8 and 6.1.1.4'
O O 0.0106 0.0060 'International Tables Vol C Tables 4.2.6.8 and 6.1.1.4'
S S 0.1246 0.1234 'International Tables Vol C Tables 4.2.6.8 and 6.1.1.4'

loop_
_geom_angle_atom_site_label_1
_geom_angle_atom_site_label_2
_geom_angle_atom_site_label_3
_geom_angle
O3 S1 O4 116.79(13)
O3 S1 N1 106.58(13)
O4 S1 N1 111.04(12)
O3 S1 C8 112.85(12)
O4 S1 C8 108.38(12)
N1 S1 C8 99.88(13)
C9 O2 C10 117.3(2)
C1 N1 S1 121.58(18)
C2 C1 N1 119.2(2)
C2 C1 C6 121.4(2)
N1 C1 C6 119.3(2)
C3 C2 C1 119.5(3)
C2 C3 C4 120.4(3)
C5 C4 C3 120.5(3)
C4 C5 C6 121.1(3)
C1 C6 C5 117.2(2)
C1 C6 C7 121.3(2)
C5 C6 C7 121.4(3)
C8 C7 C6 121.2(2)
C8 C7 C11 121.1(3)
C6 C7 C11 117.7(2)
C7 C8 C9 125.5(2)
C7 C8 S1 120.2(2)
C9 C8 S1 114.1(2)
O1 C9 O2 124.7(3)
O1 C9 C8 125.0(3)
O2 C9 C8 110.3(2)

loop_
_geom_bond_atom_site_label_1
_geom_bond_atom_site_label_2
_geom_bond_distance
S1 O3 1.4271(19)
S1 O4 1.4391(19)
S1 N1 1.613(2)
S1 C8 1.754(3)
O1 C9 1.199(4)
O2 C9 1.321(4)
O2 C10 1.446(4)
N1 C1 1.397(3)
C1 C2 1.391(3)
C1 C6 1.400(3)
C2 C3 1.375(5)
C3 C4 1.375(5)
C4 C5 1.375(4)
C5 C6 1.406(4)
C6 C7 1.472(4)
C7 C8 1.359(4)
C7 C11 1.496(4)
C8 C9 1.503(4)

loop_
_geom_hbond_atom_site_label_D
_geom_hbond_atom_site_label_H
_geom_hbond_atom_site_label_A
_geom_hbond_site_symmetry_A
_geom_hbond_distance_DH
_geom_hbond_distance_HA
_geom_hbond_distance_DA
_geom_hbond_angle_DHA
C11 H11C O1 . 0.96 2.24 2.986(5) 133
N1 H1N O4 2_554 0.81(4) 2.09(4) 2.891(3) 170(4)
C4 H4 O3 2_455 0.93 2.55 3.427(3) 157.8

loop_
_geom_torsion_atom_site_label_1
_geom_torsion_atom_site_label_2
_geom_torsion_atom_site_label_3
_geom_torsion_atom_site_label_4
_geom_torsion
O3 S1 N1 C1 -163.3(2)
O4 S1 N1 C1 68.5(2)
C8 S1 N1 C1 -45.7(2)
S1 N1 C1 C2 -149.9(2)
S1 N1 C1 C6 32.6(3)
N1 C1 C2 C3 -178.3(3)
C6 C1 C2 C3 -0.8(4)
C1 C2 C3 C4 -0.9(5)
C2 C3 C4 C5 2.1(5)
C3 C4 C5 C6 -1.6(4)
C2 C1 C6 C5 1.3(4)
N1 C1 C6 C5 178.8(2)
C2 C1 C6 C7 -174.3(2)
N1 C1 C6 C7 3.2(4)
C4 C5 C6 C1 -0.1(4)
C4 C5 C6 C7 175.5(2)
C1 C6 C7 C8 -15.6(4)
C5 C6 C7 C8 169.1(3)
C1 C6 C7 C11 166.1(3)
C5 C6 C7 C11 -9.2(4)
C6 C7 C8 C9 178.5(2)
C11 C7 C8 C9 -3.3(4)
C6 C7 C8 S1 -6.1(3)
C11 C7 C8 S1 172.1(2)
O3 S1 C8 C7 145.0(2)
O4 S1 C8 C7 -84.1(2)
N1 S1 C8 C7 32.2(2)
O3 S1 C8 C9 -39.2(2)
O4 S1 C8 C9 91.8(2)
N1 S1 C8 C9 -151.97(19)
C10 O2 C9 O1 -4.8(5)
C10 O2 C9 C8 174.5(2)
C7 C8 C9 O1 -35.2(5)
S1 C8 C9 O1 149.2(3)
C7 C8 C9 O2 145.5(3)
S1 C8 C9 O2 -30.1(3)

_cod_database_fobs_code 2243196
